data_1010921
loop_
_publ_author_name
'Barth, T F W'

_publ_section_title
;
The Cristobalite Structures. I. High-Cristobalite
;
_journal_coden_ASTM AJSC5L
_journal_name_full
;
American Journal of Science, Serie 5(1,1921-1938)
;
_journal_page_first 350
_journal_page_last 356
_journal_volume 23
_journal_year 1932
_chemical_formula_structural 'Si O2'
_chemical_formula_sum 'O2 Si'
_chemical_name_mineral 'Cristobalite high'
_chemical_name_systematic 'Silicon oxide'
_space_group_IT_number 198
_symmetry_cell_setting cubic
_symmetry_Int_Tables_number 198
_symmetry_space_group_name_Hall 'P 2ac 2ab 3'
_symmetry_space_group_name_H-M 'P 21 3'
_cell_angle_alpha 90
_cell_angle_beta 90
_cell_angle_gamma 90
_cell_formula_units_Z 8
_cell_length_a 7.16
_cell_length_b 7.16
_cell_length_c 7.16
_cell_volume 367.1
_cod_database_code 1010921

loop_
_symmetry_equiv_pos_as_xyz
x,y,z
y,z,x
z,x,y
1/2+x,1/2-y,-z
1/2+y,1/2-z,-x
1/2+z,1/2-x,-y
-x,1/2+y,1/2-z
-y,1/2+z,1/2-x
-z,1/2+x,1/2-y
1/2-x,-y,1/2+z
1/2-y,-z,1/2+x
1/2-z,-x,1/2+y

loop_
_atom_site_label
_atom_site_type_symbol
_atom_site_symmetry_multiplicity
_atom_site_Wyckoff_symbol
_atom_site_fract_x
_atom_site_fract_y
_atom_site_fract_z
_atom_site_occupancy
_atom_site_attached_hydrogens
_atom_site_calc_flag
Si1 Si4+ 4 a 0.255(8) 0.255(8) 0.255(8) 1. 0 d
Si2 Si4+ 4 a -0.008(8) -0.008(8) -0.008(8) 1. 0 d
O1 O2- 4 a 0.125(15) 0.125(15) 0.125(15) 1. 0 d
O2 O2- 12 b 0.660(15) 0.660(15) 0.062(15) 1. 0 d

loop_
_atom_type_symbol
_atom_type_oxidation_number
Si4+ 4.000
O2- -2.000
